data_1502670
loop_
_publ_author_name
'Auzzas, Luciana'
'Larsson, Andreas'
'Matera, Riccardo'
'Baraldi, Annamaria'
'Desch\^enes-Simard, Beno\^it'
'Giannini, Giuseppe'
'Cabri, Walter'
'Battistuzzi, Gianfranco'
'Gallo, Grazia'
'Ciacci, Andrea'
'Vesci, Loredana'
'Pisano, Claudio'
'Hanessian, Stephen'

_publ_section_title
;
 Non-natural macrocyclic inhibitors of histone deacetylases: design,
 synthesis, and activity.
;
_journal_issue 23
_journal_name_full 'Journal of medicinal chemistry'
_journal_page_first 8387
_journal_page_last 8399
_journal_paper_doi 10.1021/jm101092u
_journal_volume 53
_journal_year 2010
_chemical_absolute_configuration rmad
_chemical_compound_source 'Synthesized by the authors. See text'
_chemical_formula_moiety '2(C26 H31 N O6), C H4 O'
_chemical_formula_sum 'C26.5 H33 N O6.5'
_chemical_formula_weight 469.54
_chemical_name_systematic
; 
 ? 
;
_space_group_IT_number 4
_symmetry_cell_setting monoclinic
_symmetry_space_group_name_Hall 'P 2yb'
_symmetry_space_group_name_H-M 'P 1 21 1'
_atom_sites_solution_hydrogens geom
_atom_sites_solution_primary direct
_atom_sites_solution_secondary difmap
_audit_creation_method SHELXL-97
_cell_angle_alpha 90
_cell_angle_beta 92.234(1)
_cell_angle_gamma 90
_cell_formula_units_Z 4
_cell_length_a 5.1805(1)
_cell_length_b 17.2642(4)
_cell_length_c 28.1040(6)
_cell_measurement_reflns_used 10900
_cell_measurement_temperature 170
_cell_measurement_theta_max 62.48
_cell_measurement_theta_min 3.00
_cell_volume 2511.63(9)
_computing_cell_refinement 'SAINT V7.60A(Bruker AXS, 2008)'
_computing_data_collection 'APEX2  (Bruker AXS, 2009)'
_computing_data_reduction 'SAINT V7.60A(Bruker AXS, 2008)'
_computing_molecular_graphics 'SHELXTL v6.12 (Bruker AXS, 2001)'
_computing_publication_material 'UdMX (Maris, 2004)'
_computing_structure_refinement 'SHELXL97 (Sheldrick, 2008)'
_computing_structure_solution 'SHELXS97 (Sheldrick, 2008)'
_diffrn_ambient_temperature 170
_diffrn_detector_area_resol_mean 5.5
_diffrn_measured_fraction_theta_full 0.925
_diffrn_measured_fraction_theta_max 0.925
_diffrn_measurement_device_type 'Bruker Smart 6000'
_diffrn_measurement_method \w
_diffrn_radiation_monochromator 'Montel 200 optics'
_diffrn_radiation_source 'Rotating Anode'
_diffrn_radiation_type CuK\a
_diffrn_radiation_wavelength 1.54178
_diffrn_reflns_av_R_equivalents 0.039
_diffrn_reflns_av_sigmaI/netI 0.0495
_diffrn_reflns_limit_h_max 6
_diffrn_reflns_limit_h_min -6
_diffrn_reflns_limit_k_max 18
_diffrn_reflns_limit_k_min -17
_diffrn_reflns_limit_l_max 32
_diffrn_reflns_limit_l_min -32
_diffrn_reflns_number 17480
_diffrn_reflns_theta_full 63.68
_diffrn_reflns_theta_max 63.68
_diffrn_reflns_theta_min 1.57
_exptl_absorpt_coefficient_mu 0.725
_exptl_absorpt_correction_T_max 0.9035
_exptl_absorpt_correction_T_min 0.7869
_exptl_absorpt_correction_type multi-scan
_exptl_absorpt_process_details 'Sadabs (Sheldrick, 1996)'
_exptl_crystal_colour Colorless
_exptl_crystal_density_diffrn 1.242
_exptl_crystal_density_method 'not measured'
_exptl_crystal_description needle
_exptl_crystal_F_000 1004
_exptl_crystal_size_max 0.35
_exptl_crystal_size_mid 0.15
_exptl_crystal_size_min 0.14
_refine_diff_density_max 0.268
_refine_diff_density_min -0.199
_refine_diff_density_rms 0.029
_refine_ls_abs_structure_details 'Flack H D (1983), 1909 Friedel Pairs'
_refine_ls_abs_structure_Flack 0.22(17)
_refine_ls_extinction_coef 0.00069(7)
_refine_ls_extinction_expression Fc^*^=kFc[1+0.001xFc^2^\l^3^/sin(2\q)]^-1/4^
_refine_ls_extinction_method SHELXL
_refine_ls_goodness_of_fit_ref 0.917
_refine_ls_hydrogen_treatment constr
_refine_ls_matrix_type full
_refine_ls_number_parameters 664
_refine_ls_number_reflns 6164
_refine_ls_number_restraints 76
_refine_ls_restrained_S_all 0.944
_refine_ls_R_factor_all 0.0512
_refine_ls_R_factor_gt 0.0367
_refine_ls_shift/su_max 0.000
_refine_ls_shift/su_mean 0.000
_refine_ls_structure_factor_coef Fsqd
_refine_ls_weighting_details 'calc w=1/[\s^2^(Fo^2^)+(0.0453P)^2^] where P=(Fo^2^+2Fc^2^)/3'
_refine_ls_weighting_scheme calc
_refine_ls_wR_factor_gt 0.0812
_refine_ls_wR_factor_ref 0.0860
_reflns_number_gt 4667
_reflns_number_total 6164
_reflns_threshold_expression I>2\s(I)
_cod_data_source_file jm101092u_si_003.cif
_cod_data_source_block benit8
_cod_depositor_comments
;
The following automatic conversions were performed:

'_symmetry_cell_setting' value 'Monoclinic' changed to 'monoclinic'
according to /home/saulius/struct/CIF-dictionaries/cif_core.dic
dictionary named 'cif_core.dic' version 2.4.2 from
2011-04-26.

'_geom_bond_publ_flag' value 'Y' changed to 'y'
according to /home/saulius/struct/CIF-dictionaries/cif_core.dic
dictionary named 'cif_core.dic' version 2.4.2 from 2011-04-26 (74
times).

'_geom_angle_publ_flag' value 'Y' changed to 'y' according
to /home/saulius/struct/CIF-dictionaries/cif_core.dic dictionary
named 'cif_core.dic' version 2.4.2 from 2011-04-26 (92
times).

'_geom_torsion_publ_flag' value 'Y' changed to 'y' according
to /home/saulius/struct/CIF-dictionaries/cif_core.dic dictionary
named 'cif_core.dic' version 2.4.2 from 2011-04-26 (112 times).

Automatic conversion script
Id: cif_fix_values 1715 2011-07-08 13:25:40Z adriana 

 Adding full bibliography for 1502670.cif.
;
_cod_original_sg_symbol_H-M P21
_cod_database_code 1502670

loop_
_symmetry_equiv_pos_as_xyz
'x, y, z'
'-x, y+1/2, -z'

loop_
_atom_site_label
_atom_site_type_symbol
_atom_site_fract_x
_atom_site_fract_y
_atom_site_fract_z
_atom_site_U_iso_or_equiv
_atom_site_adp_type
_atom_site_occupancy
_atom_site_symmetry_multiplicity
_atom_site_calc_flag
_atom_site_refinement_flags
_atom_site_disorder_assembly
_atom_site_disorder_group
O11 O 0.7852(3) 0.79666(10) 0.47782(6) 0.0670(5) Uani 1 1 d . . .
O12 O 0.2995(4) 1.04409(10) 0.36200(8) 0.0977(7) Uani 1 1 d D . .
O13 O 0.7616(3) 0.52275(10) 0.49848(6) 0.0643(5) Uani 1 1 d . . .
O14 O 0.4098(3) 0.62737(8) 0.41167(5) 0.0464(4) Uani 1 1 d . A .
O15 O -0.4229(3) 0.30668(11) 0.26932(7) 0.0801(6) Uani 1 1 d . A .
O16 O -0.2031(4) 0.19733(10) 0.26297(7) 0.0789(6) Uani 1 1 d . A .
N11 N 0.6926(3) 0.65215(11) 0.49164(7) 0.0516(5) Uani 1 1 d U . .
H11 H 0.5819 0.6859 0.4793 0.062 Uiso 1 1 calc R . .
C11 C 0.8994(4) 0.68418(14) 0.51940(8) 0.0515(7) Uani 1 1 d . . .
C12 C 1.0445(5) 0.64451(16) 0.55291(8) 0.0568(7) Uani 1 1 d . . .
H12 H 1.0059 0.5920 0.5597 0.068 Uiso 1 1 calc R . .
C13 C 1.2500(5) 0.68166(18) 0.57703(9) 0.0705(9) Uani 1 1 d . . .
H13 H 1.3514 0.6545 0.6005 0.085 Uiso 1 1 calc RD . .
C14 C 1.3057(5) 0.75777(17) 0.56685(10) 0.0689(9) Uani 1 1 d U . .
H14 H 1.4478 0.7823 0.5831 0.083 Uiso 1 1 calc R . .
C15 C 1.1585(5) 0.79921(17) 0.53342(10) 0.0646(8) Uani 1 1 d U . .
H15 H 1.1997 0.8516 0.5266 0.078 Uiso 1 1 calc R . .
C16 C 0.9509(5) 0.76338(15) 0.51019(9) 0.0548(7) Uani 1 1 d . . .
C17 C 0.8395(5) 0.86907(14) 0.45666(9) 0.0612(7) Uani 1 1 d U . .
H17A H 1.0122 0.8682 0.4428 0.073 Uiso 1 1 calc R . .
H17B H 0.8363 0.9110 0.4807 0.073 Uiso 1 1 calc R . .
C18 C 0.6343(5) 0.88181(14) 0.41867(9) 0.0557(7) Uani 1 1 d U A .
C19 C 0.5517(5) 0.95632(15) 0.40687(10) 0.0688(8) Uani 1 1 d U . .
H19 H 0.6248 0.9997 0.4233 0.083 Uiso 1 1 calc R A .
C110 C 0.3632(6) 0.96723(16) 0.37128(10) 0.0709(7) Uani 1 1 d DU A .
C111 C 0.2479(5) 0.90603(15) 0.34831(9) 0.0647(8) Uani 1 1 d U . .
H111 H 0.1166 0.9146 0.3243 0.078 Uiso 1 1 calc R A .
C112 C 0.3246(5) 0.82976(15) 0.36033(9) 0.0580(7) Uani 1 1 d . A .
C113 C 0.5225(5) 0.81975(14) 0.39432(8) 0.0523(7) Uani 1 1 d . . .
H113 H 0.5835 0.7689 0.4011 0.063 Uiso 1 1 calc R A .
C114 C 0.2011(5) 0.76470(15) 0.33567(10) 0.0643(8) Uani 1 1 d . . .
H114 H 0.1562 0.7723 0.3029 0.077 Uiso 1 1 calc R A .
C115 C 0.1433(5) 0.69540(15) 0.35368(9) 0.0601(8) Uani 1 1 d . A .
H115 H 0.0774 0.6579 0.3317 0.072 Uiso 1 1 calc R . .
C116 C 0.1704(4) 0.67075(14) 0.40393(9) 0.0531(7) Uani 1 1 d . . .
H11C H 0.1718 0.7168 0.4249 0.064 Uiso 1 1 calc R A .
H11D H 0.0216 0.6379 0.4119 0.064 Uiso 1 1 calc R . .
C117 C 0.6399(4) 0.57722(15) 0.48130(8) 0.0478(6) Uani 1 1 d U A .
C118 C 0.4096(4) 0.56666(13) 0.44662(8) 0.0446(6) Uani 1 1 d . . .
H118 H 0.2480 0.5711 0.4648 0.054 Uiso 1 1 calc R A .
C119 C 0.4102(4) 0.48840(13) 0.42236(9) 0.0483(7) Uani 1 1 d . A .
H11A H 0.4249 0.4477 0.4471 0.058 Uiso 1 1 calc R . .
H11B H 0.5652 0.4849 0.4030 0.058 Uiso 1 1 calc R . .
C120 C 0.1729(4) 0.47193(13) 0.39053(9) 0.0487(7) Uani 1 1 d . . .
H12G H 0.0170 0.4748 0.4098 0.058 Uiso 1 1 calc R A .
H12H H 0.1573 0.5123 0.3655 0.058 Uiso 1 1 calc R . .
C121 C 0.1843(4) 0.39301(13) 0.36711(9) 0.0486(7) Uani 1 1 d . A .
H12C H 0.2020 0.3532 0.3924 0.058 Uiso 1 1 calc R . .
H12D H 0.3413 0.3906 0.3482 0.058 Uiso 1 1 calc R . .
C122 C -0.0487(4) 0.37268(13) 0.33471(8) 0.0449(6) Uani 1 1 d . . .
H12A H -0.2075 0.3755 0.3531 0.054 Uiso 1 1 calc R A .
H12B H -0.0647 0.4110 0.3085 0.054 Uiso 1 1 calc R . .
C123 C -0.0235(4) 0.29208(13) 0.31390(8) 0.0489(7) Uani 1 1 d . A .
H12E H 0.1404 0.2894 0.2970 0.059 Uiso 1 1 calc R . .
H12F H -0.0114 0.2544 0.3404 0.059 Uiso 1 1 calc R . .
C124 C -0.2372(5) 0.26811(14) 0.28055(8) 0.0475(7) Uani 1 1 d . . .
C125 C -0.4010(6) 0.16812(18) 0.23034(11) 0.0940(11) Uani 1 1 d . . .
H12I H -0.5661 0.1664 0.2462 0.141 Uiso 1 1 calc R A .
H12J H -0.3547 0.1158 0.2201 0.141 Uiso 1 1 calc RD . .
H12K H -0.4170 0.2023 0.2025 0.141 Uiso 1 1 calc R . .
C126 C 0.181(4) 1.0570(10) 0.3140(6) 0.1031(15) Uani 0.134(7) 1 d PD A 1
H12L H 0.2556 1.0206 0.2915 0.155 Uiso 0.134(7) 1 calc PR A 1
H12M H 0.2159 1.1102 0.3038 0.155 Uiso 0.134(7) 1 calc PR A 1
H12N H -0.0056 1.0488 0.3147 0.155 Uiso 0.134(7) 1 calc PR A 1
C127 C 0.0921(9) 1.0588(2) 0.32757(15) 0.1031(15) Uani 0.866(7) 1 d PD A 2
H12O H -0.0682 1.0362 0.3388 0.155 Uiso 0.866(7) 1 calc PR A 2
H12P H 0.1333 1.0353 0.2970 0.155 Uiso 0.866(7) 1 calc PR A 2
H12Q H 0.0700 1.1148 0.3235 0.155 Uiso 0.866(7) 1 calc PR A 2
O21 O -0.3304(3) 0.11757(11) -0.08119(6) 0.0745(6) Uani 1 1 d . . .
O22 O 0.1820(4) 0.27826(13) -0.23653(6) 0.0914(7) Uani 1 1 d . . .
O23 O -0.2186(4) 0.07331(12) 0.08585(7) 0.0948(7) Uani 1 1 d . . .
O24 O 0.0282(3) 0.23302(9) 0.02106(5) 0.0469(4) Uani 1 1 d . . .
O25 O 0.6586(3) 0.51546(10) 0.20948(6) 0.0582(5) Uani 1 1 d . . .
O26 O 0.4340(3) 0.53057(10) 0.27513(6) 0.0620(5) Uani 1 1 d . . .
N21 N -0.2570(3) 0.10865(11) 0.00888(7) 0.0503(5) Uani 1 1 d . . .
H21 H -0.1868 0.1401 -0.0116 0.060 Uiso 1 1 calc R . .
C21 C -0.4494(4) 0.05951(13) -0.01136(9) 0.0465(7) Uani 1 1 d . . .
C22 C -0.5989(4) 0.00997(14) 0.01395(10) 0.0564(7) Uani 1 1 d . . .
H22 H -0.5730 0.0052 0.0475 0.068 Uiso 1 1 calc R . .
C23 C -0.7898(5) -0.03349(16) -0.01032(11) 0.0694(9) Uani 1 1 d U . .
H23 H -0.8926 -0.0685 0.0069 0.083 Uiso 1 1 calc R . .
C24 C -0.8304(5) -0.02620(16) -0.05838(11) 0.0699(9) Uani 1 1 d U . .
H24 H -0.9618 -0.0560 -0.0742 0.084 Uiso 1 1 calc R . .
C25 C -0.6834(4) 0.02368(14) -0.08406(10) 0.0581(7) Uani 1 1 d U . .
H25 H -0.7130 0.0289 -0.1175 0.070 Uiso 1 1 calc R . .
C26 C -0.4929(4) 0.06586(14) -0.06068(9) 0.0525(7) Uani 1 1 d . . .
C27 C -0.3626(5) 0.13962(16) -0.12894(9) 0.0612(8) Uani 1 1 d . . .
H27A H -0.5381 0.1608 -0.1353 0.073 Uiso 1 1 calc R . .
H27B H -0.3385 0.0945 -0.1501 0.073 Uiso 1 1 calc R . .
C28 C -0.1617(5) 0.20055(14) -0.13766(9) 0.0563(7) Uani 1 1 d . . .
C29 C -0.0712(5) 0.21209(15) -0.18286(9) 0.0642(8) Uani 1 1 d . . .
H29 H -0.1340 0.1810 -0.2087 0.077 Uiso 1 1 calc R . .
C210 C 0.1122(5) 0.26943(17) -0.19023(9) 0.0640(8) Uani 1 1 d . . .
C211 C 0.2103(5) 0.31281(15) -0.15270(9) 0.0623(7) Uani 1 1 d U . .
H211 H 0.3361 0.3515 -0.1582 0.075 Uiso 1 1 calc RD . .
C212 C 0.1280(5) 0.30085(14) -0.10683(9) 0.0517(7) Uani 1 1 d U . .
C213 C -0.0671(5) 0.24614(14) -0.09993(9) 0.0553(7) Uani 1 1 d . . .
H213 H -0.1354 0.2401 -0.0693 0.066 Uiso 1 1 calc R . .
C214 C 0.2353(5) 0.34659(14) -0.06697(9) 0.0607(8) Uani 1 1 d . . .
H214 H 0.2731 0.3993 -0.0735 0.073 Uiso 1 1 calc R . .
C215 C 0.2862(4) 0.32263(14) -0.02248(10) 0.0571(8) Uani 1 1 d . . .
H215 H 0.3415 0.3613 -0.0003 0.069 Uiso 1 1 calc R . .
C216 C 0.2666(4) 0.24290(14) -0.00364(8) 0.0502(7) Uani 1 1 d . . .
H21A H 0.2720 0.2054 -0.0302 0.060 Uiso 1 1 calc R . .
H21B H 0.4155 0.2323 0.0186 0.060 Uiso 1 1 calc R . .
C217 C -0.1634(5) 0.11595(15) 0.05308(9) 0.0532(7) Uani 1 1 d . . .
C218 C 0.0344(4) 0.18167(13) 0.06105(8) 0.0467(7) Uani 1 1 d . . .
H218 H 0.2110 0.1586 0.0648 0.056 Uiso 1 1 calc R . .
C219 C -0.0223(4) 0.22693(15) 0.10595(8) 0.0504(7) Uani 1 1 d . . .
H21C H -0.1904 0.2536 0.1012 0.060 Uiso 1 1 calc R . .
H21D H -0.0373 0.1902 0.1328 0.060 Uiso 1 1 calc R . .
C220 C 0.1835(4) 0.28622(14) 0.11895(8) 0.0470(7) Uani 1 1 d . . .
H22C H 0.2059 0.3209 0.0914 0.056 Uiso 1 1 calc R . .
H22D H 0.3494 0.2591 0.1255 0.056 Uiso 1 1 calc R . .
C221 C 0.1217(4) 0.33506(14) 0.16202(9) 0.0507(7) Uani 1 1 d . . .
H22A H -0.0470 0.3609 0.1560 0.061 Uiso 1 1 calc R . .
H22B H 0.1055 0.3006 0.1899 0.061 Uiso 1 1 calc R . .
C222 C 0.3248(4) 0.39609(14) 0.17374(8) 0.0494(7) Uani 1 1 d . . .
H22E H 0.3373 0.4314 0.1462 0.059 Uiso 1 1 calc R . .
H22F H 0.4944 0.3704 0.1789 0.059 Uiso 1 1 calc R . .
C223 C 0.2666(4) 0.44368(14) 0.21789(8) 0.0504(7) Uani 1 1 d . . .
H22G H 0.1047 0.4730 0.2116 0.060 Uiso 1 1 calc R . .
H22H H 0.2379 0.4079 0.2447 0.060 Uiso 1 1 calc R . .
C224 C 0.4746(4) 0.49874(14) 0.23223(9) 0.0464(7) Uani 1 1 d . . .
C225 C 0.6311(5) 0.58408(16) 0.29229(10) 0.0695(9) Uani 1 1 d . . .
H22I H 0.8003 0.5587 0.2922 0.104 Uiso 1 1 calc R . .
H22J H 0.5947 0.6002 0.3248 0.104 Uiso 1 1 calc R . .
H22K H 0.6321 0.6296 0.2715 0.104 Uiso 1 1 calc R . .
C226 C 0.3498(6) 0.3406(2) -0.24731(11) 0.1020(12) Uani 1 1 d . . .
H22L H 0.2709 0.3897 -0.2381 0.153 Uiso 1 1 calc R . .
H22M H 0.3786 0.3411 -0.2816 0.153 Uiso 1 1 calc R . .
H22N H 0.5153 0.3340 -0.2297 0.153 Uiso 1 1 calc R . .
O31A O 0.156(4) 0.9619(9) 0.2131(2) 0.185(5) Uani 0.20 1 d PDU B 3
H31A H 0.0654 0.9943 0.2273 0.277 Uiso 0.20 1 calc PR B 3
C31A C 0.144(4) 0.9784(12) 0.1625(3) 0.131(3) Uani 0.20 1 d PDU B 3
H31C H -0.0089 1.0099 0.1546 0.196 Uiso 0.20 1 calc PR B 3
H31D H 0.1344 0.9297 0.1446 0.196 Uiso 0.20 1 calc PR B 3
H31E H 0.2997 1.0069 0.1541 0.196 Uiso 0.20 1 calc PR B 3
O31B O -0.0108(7) 1.0234(3) 0.17548(17) 0.1274(15) Uani 0.50 1 d PDU C 4
H31B H -0.1210 0.9891 0.1686 0.191 Uiso 0.50 1 calc PR C 4
C31B C 0.2488(8) 0.9940(4) 0.1662(3) 0.117(2) Uani 0.50 1 d PDU C 4
H31F H 0.3519 1.0355 0.1526 0.176 Uiso 0.50 1 calc PR C 4
H31G H 0.2349 0.9507 0.1437 0.176 Uiso 0.50 1 calc PR C 4
H31H H 0.3325 0.9762 0.1961 0.176 Uiso 0.50 1 calc PR C 4
O31C O 0.2524(10) 1.0450(5) 0.1501(3) 0.183(3) Uani 0.30 1 d PDU D 5
H31I H 0.2138 1.0430 0.1208 0.275 Uiso 0.30 1 calc PR D 5
C31C C 0.4975(10) 1.0055(5) 0.1596(4) 0.115(3) Uani 0.30 1 d PDU D 5
H31J H 0.4990 0.9825 0.1915 0.172 Uiso 0.30 1 calc PR D 5
H31K H 0.6394 1.0428 0.1579 0.172 Uiso 0.30 1 calc PR D 5
H31L H 0.5190 0.9647 0.1359 0.172 Uiso 0.30 1 calc PR D 5

loop_
_atom_site_aniso_label
_atom_site_aniso_U_11
_atom_site_aniso_U_22
_atom_site_aniso_U_33
_atom_site_aniso_U_23
_atom_site_aniso_U_13
_atom_site_aniso_U_12
O11 0.0666(11) 0.0577(11) 0.0760(12) 0.0056(9) -0.0083(10) -0.0142(9)
O12 0.1388(17) 0.0483(12) 0.1071(16) 0.0065(11) 0.0202(14) 0.0278(12)
O13 0.0753(11) 0.0560(11) 0.0603(11) 0.0017(9) -0.0141(10) 0.0024(9)
O14 0.0410(8) 0.0469(10) 0.0512(9) 0.0015(8) 0.0032(8) 0.0007(7)
O15 0.0544(10) 0.0887(14) 0.0958(14) -0.0282(11) -0.0154(10) 0.0193(10)
O16 0.0961(13) 0.0495(11) 0.0889(13) -0.0164(10) -0.0274(12) 0.0089(10)
N11 0.0434(11) 0.0502(9) 0.0608(13) -0.0065(10) -0.0038(10) -0.0042(9)
C11 0.0502(14) 0.0618(18) 0.0425(14) -0.0108(13) 0.0039(13) -0.0052(13)
C12 0.0575(15) 0.0668(17) 0.0461(15) -0.0109(13) 0.0043(14) -0.0009(14)
C13 0.0655(17) 0.095(2) 0.0504(17) -0.0188(16) -0.0016(15) 0.0008(17)
C14 0.0523(16) 0.086(2) 0.0679(18) -0.0362(16) 0.0008(15) -0.0126(14)
C15 0.0574(16) 0.0672(18) 0.0697(18) -0.0210(15) 0.0072(15) -0.0125(14)
C16 0.0534(15) 0.0624(18) 0.0489(15) -0.0148(13) 0.0060(14) -0.0100(13)
C17 0.0701(14) 0.0473(16) 0.0672(15) -0.0085(14) 0.0158(10) -0.0047(13)
C18 0.0647(14) 0.0421(15) 0.0618(15) -0.0046(13) 0.0216(10) -0.0032(12)
C19 0.0859(16) 0.0506(17) 0.0714(17) -0.0086(14) 0.0223(11) 0.0019(14)
C110 0.0962(18) 0.0469(14) 0.0712(18) 0.0067(11) 0.0228(11) 0.0160(12)
C111 0.0753(17) 0.0546(15) 0.0649(18) 0.0092(12) 0.0118(14) 0.0191(12)
C112 0.0636(16) 0.0551(17) 0.0561(16) -0.0020(13) 0.0122(14) 0.0122(14)
C113 0.0604(15) 0.0448(16) 0.0525(16) -0.0051(12) 0.0122(14) 0.0058(13)
C114 0.0706(17) 0.0622(19) 0.0594(16) 0.0030(15) -0.0053(15) 0.0115(14)
C115 0.0599(16) 0.0543(17) 0.0651(18) -0.0075(14) -0.0082(15) 0.0094(14)
C116 0.0419(13) 0.0491(15) 0.0685(18) -0.0002(13) 0.0043(13) 0.0023(12)
C117 0.0456(13) 0.0495(10) 0.0486(15) -0.0033(12) 0.0049(13) -0.0046(12)
C118 0.0430(13) 0.0432(14) 0.0482(15) -0.0020(12) 0.0091(12) -0.0024(11)
C119 0.0377(12) 0.0452(15) 0.0621(16) -0.0055(12) 0.0041(12) 0.0006(11)
C120 0.0375(12) 0.0435(14) 0.0652(16) -0.0070(12) 0.0029(13) -0.0019(11)
C121 0.0385(13) 0.0430(15) 0.0645(16) -0.0055(12) 0.0045(13) -0.0004(11)
C122 0.0374(12) 0.0439(14) 0.0537(14) -0.0021(12) 0.0057(12) 0.0020(11)
C123 0.0465(13) 0.0419(14) 0.0583(16) -0.0005(12) 0.0009(13) 0.0054(11)
C124 0.0441(14) 0.0480(16) 0.0507(15) -0.0014(12) 0.0043(13) -0.0033(12)
C125 0.109(2) 0.077(2) 0.094(2) -0.0275(18) -0.019(2) -0.0218(19)
C126 0.149(4) 0.072(2) 0.089(3) 0.022(2) 0.013(3) 0.057(2)
C127 0.149(4) 0.072(2) 0.089(3) 0.022(2) 0.013(3) 0.057(2)
O21 0.0732(11) 0.0931(14) 0.0564(11) 0.0096(10) -0.0076(10) -0.0361(11)
O22 0.1040(15) 0.1249(17) 0.0456(11) 0.0100(12) 0.0064(11) -0.0185(14)
O23 0.1381(17) 0.0803(14) 0.0652(13) 0.0153(11) -0.0061(13) -0.0417(13)
O24 0.0445(9) 0.0469(9) 0.0496(9) 0.0029(8) 0.0046(8) 0.0054(8)
O25 0.0475(9) 0.0712(11) 0.0562(11) -0.0072(9) 0.0061(9) -0.0045(9)
O26 0.0619(10) 0.0683(12) 0.0564(11) -0.0215(9) 0.0092(9) -0.0046(9)
N21 0.0511(11) 0.0472(12) 0.0524(13) 0.0004(10) 0.0015(11) -0.0039(10)
C21 0.0379(13) 0.0357(14) 0.0659(17) -0.0051(12) 0.0040(13) 0.0027(11)
C22 0.0549(14) 0.0422(15) 0.0729(18) -0.0005(14) 0.0145(14) 0.0049(12)
C23 0.0583(16) 0.0526(17) 0.098(2) -0.0043(16) 0.0139(17) -0.0124(14)
C24 0.0544(16) 0.0611(18) 0.095(2) -0.0212(16) 0.0079(17) -0.0090(14)
C25 0.0482(14) 0.0539(16) 0.0727(18) -0.0160(14) 0.0074(14) -0.0038(13)
C26 0.0457(14) 0.0485(15) 0.0637(17) -0.0077(14) 0.0061(14) -0.0036(13)
C27 0.0671(17) 0.0645(18) 0.0509(16) -0.0047(14) -0.0106(14) -0.0038(14)
C28 0.0566(15) 0.0591(17) 0.0529(16) 0.0009(14) -0.0028(14) 0.0015(13)
C29 0.0762(18) 0.071(2) 0.0447(16) -0.0013(14) -0.0052(15) -0.0001(15)
C210 0.0714(17) 0.079(2) 0.0412(15) 0.0071(14) 0.0021(14) -0.0021(15)
C211 0.0694(16) 0.0641(18) 0.0539(11) 0.0098(14) 0.0080(13) -0.0046(14)
C212 0.0611(15) 0.0444(15) 0.0499(11) 0.0022(12) 0.0058(12) -0.0008(13)
C213 0.0655(16) 0.0481(16) 0.0527(16) -0.0078(13) 0.0068(14) 0.0006(13)
C214 0.0762(18) 0.0468(16) 0.0599(18) -0.0004(13) 0.0143(15) -0.0133(13)
C215 0.0551(15) 0.0498(17) 0.0673(18) -0.0083(14) 0.0138(14) -0.0126(12)
C216 0.0431(13) 0.0517(16) 0.0564(16) -0.0084(13) 0.0102(13) 0.0020(12)
C217 0.0633(16) 0.0483(15) 0.0482(16) 0.0021(13) 0.0044(14) 0.0006(13)
C218 0.0464(13) 0.0465(15) 0.0472(15) 0.0016(12) 0.0003(13) 0.0035(12)
C219 0.0454(14) 0.0584(16) 0.0475(15) -0.0057(13) 0.0036(12) 0.0011(13)
C220 0.0417(13) 0.0549(15) 0.0446(14) -0.0026(12) 0.0025(12) 0.0018(12)
C221 0.0417(13) 0.0614(16) 0.0494(16) -0.0029(13) 0.0065(13) 0.0014(12)
C222 0.0453(14) 0.0568(16) 0.0462(15) -0.0041(12) 0.0039(12) -0.0024(12)
C223 0.0417(13) 0.0602(16) 0.0501(15) -0.0072(12) 0.0105(12) 0.0026(12)
C224 0.0405(13) 0.0514(16) 0.0469(15) -0.0033(13) -0.0042(13) 0.0102(12)
C225 0.0697(17) 0.0687(19) 0.0698(19) -0.0224(15) -0.0019(16) -0.0023(15)
C226 0.093(2) 0.146(3) 0.068(2) 0.032(2) 0.0164(19) -0.020(2)
O31A 0.193(9) 0.202(9) 0.1604(16) 0.018(5) 0.011(7) -0.019(7)
C31A 0.123(6) 0.109(6) 0.160(3) 0.008(5) -0.013(6) -0.021(6)
O31B 0.1622(16) 0.129(3) 0.092(3) 0.002(3) 0.023(3) 0.033(3)
C31B 0.112(3) 0.099(4) 0.139(4) 0.016(4) -0.021(4) -0.006(3)
O31C 0.1947(19) 0.185(5) 0.168(6) 0.014(5) -0.029(5) 0.019(3)
C31C 0.149(4) 0.087(5) 0.111(6) -0.010(5) 0.034(5) -0.027(4)

loop_
_atom_type_symbol
_atom_type_description
_atom_type_scat_dispersion_real
_atom_type_scat_dispersion_imag
_atom_type_scat_source
C C 0.0181 0.0091 'International Tables Vol C Tables 4.2.6.8 and 6.1.1.4'
H H 0.0000 0.0000 'International Tables Vol C Tables 4.2.6.8 and 6.1.1.4'
N N 0.0311 0.0180 'International Tables Vol C Tables 4.2.6.8 and 6.1.1.4'
O O 0.0492 0.0322 'International Tables Vol C Tables 4.2.6.8 and 6.1.1.4'

loop_
_geom_angle_atom_site_label_1
_geom_angle_atom_site_label_2
_geom_angle_atom_site_label_3
_geom_angle
_geom_angle_publ_flag
C16 O11 C17 121.7(2) y
C110 O12 C127 117.4(3) y
C110 O12 C126 113.7(7) y
C127 O12 C126 24.2(9) y
C118 O14 C116 116.97(16) y
C124 O16 C125 117.1(2) y
C117 N11 C11 129.5(2) y
C117 N11 H11 115.3 ?
C11 N11 H11 115.3 ?
C12 C11 N11 124.7(2) y
C12 C11 C16 120.4(2) y
N11 C11 C16 114.9(2) y
C11 C12 C13 119.6(3) y
C11 C12 H12 120.2 ?
C13 C12 H12 120.2 ?
C14 C13 C12 120.0(3) y
C14 C13 H13 120 ?
C12 C13 H13 120 ?
C13 C14 C15 121.3(3) y
C13 C14 H14 119.4 ?
C15 C14 H14 119.4 ?
C16 C15 C14 119.1(3) y
C16 C15 H15 120.4 ?
C14 C15 H15 120.4 ?
O11 C16 C15 126.0(2) y
O11 C16 C11 114.4(2) y
C15 C16 C11 119.6(2) y
O11 C17 C18 106.4(2) y
O11 C17 H17A 110.4 ?
C18 C17 H17A 110.4 ?
O11 C17 H17B 110.4 ?
C18 C17 H17B 110.4 ?
H17A C17 H17B 108.6 ?
C113 C18 C19 118.6(2) y
C113 C18 C17 120.7(2) y
C19 C18 C17 120.7(2) y
C110 C19 C18 120.0(3) y
C110 C19 H19 120 ?
C18 C19 H19 120 ?
C111 C110 C19 121.4(2) y
C111 C110 O12 123.7(3) y
C19 C110 O12 114.9(3) y
C110 C111 C112 119.7(3) y
C110 C111 H111 120.2 ?
C112 C111 H111 120.2 ?
C113 C112 C111 118.4(2) y
C113 C112 C114 122.2(2) y
C111 C112 C114 119.4(2) y
C112 C113 C18 121.9(2) y
C112 C113 H113 119.1 ?
C18 C113 H113 119.1 ?
C115 C114 C112 127.7(3) y
C115 C114 H114 116.2 ?
C112 C114 H114 116.2 ?
C114 C115 C116 127.3(2) y
C114 C115 H115 116.4 ?
C116 C115 H115 116.4 ?
O14 C116 C115 109.84(19) y
O14 C116 H11C 109.7 ?
C115 C116 H11C 109.7 ?
O14 C116 H11D 109.7 ?
C115 C116 H11D 109.7 ?
H11C C116 H11D 108.2 ?
O13 C117 N11 123.7(2) y
O13 C117 C118 122.7(2) y
N11 C117 C118 113.5(2) y
O14 C118 C119 110.08(18) y
O14 C118 C117 109.21(18) y
C119 C118 C117 112.33(19) y
O14 C118 H118 108.4 ?
C119 C118 H118 108.4 ?
C117 C118 H118 108.4 ?
C118 C119 C120 114.62(18) y
C118 C119 H11A 108.6 ?
C120 C119 H11A 108.6 ?
C118 C119 H11B 108.6 ?
C120 C119 H11B 108.6 ?
H11A C119 H11B 107.6 ?
C121 C120 C119 112.32(18) y
C121 C120 H12G 109.1 ?
C119 C120 H12G 109.1 ?
C121 C120 H12H 109.1 ?
C119 C120 H12H 109.1 ?
H12G C120 H12H 107.9 ?
C120 C121 C122 115.03(19) y
C120 C121 H12C 108.5 ?
C122 C121 H12C 108.5 ?
C120 C121 H12D 108.5 ?
C122 C121 H12D 108.5 ?
H12C C121 H12D 107.5 ?
C123 C122 C121 111.31(18) y
C123 C122 H12A 109.4 ?
C121 C122 H12A 109.4 ?
C123 C122 H12B 109.4 ?
C121 C122 H12B 109.4 ?
H12A C122 H12B 108 ?
C124 C123 C122 115.26(19) y
C124 C123 H12E 108.5 ?
C122 C123 H12E 108.5 ?
C124 C123 H12F 108.5 ?
C122 C123 H12F 108.5 ?
H12E C123 H12F 107.5 ?
O15 C124 O16 121.8(2) y
O15 C124 C123 125.6(2) y
O16 C124 C123 112.6(2) y
O16 C125 H12I 109.5 ?
O16 C125 H12J 109.5 ?
H12I C125 H12J 109.5 ?
O16 C125 H12K 109.5 ?
H12I C125 H12K 109.5 ?
H12J C125 H12K 109.5 ?
O12 C126 H12L 109.5 ?
O12 C126 H12M 109.5 ?
O12 C126 H12N 109.5 ?
O12 C127 H12O 109.5 ?
O12 C127 H12P 109.5 ?
H12O C127 H12P 109.5 ?
O12 C127 H12Q 109.5 ?
H12O C127 H12Q 109.5 ?
H12P C127 H12Q 109.5 ?
C26 O21 C27 121.95(19) y
C210 O22 C226 118.1(2) y
C218 O24 C216 117.09(17) y
C224 O26 C225 115.19(19) y
C217 N21 C21 131.6(2) y
C217 N21 H21 114.2 ?
C21 N21 H21 114.2 ?
C22 C21 C26 119.4(2) y
C22 C21 N21 124.7(2) y
C26 C21 N21 115.8(2) y
C21 C22 C23 119.0(3) y
C21 C22 H22 120.5 ?
C23 C22 H22 120.5 ?
C24 C23 C22 120.8(3) y
C24 C23 H23 119.6 ?
C22 C23 H23 119.6 ?
C23 C24 C25 120.7(3) y
C23 C24 H24 119.6 ?
C25 C24 H24 119.6 ?
C24 C25 C26 119.0(3) y
C24 C25 H25 120.5 ?
C26 C25 H25 120.5 ?
O21 C26 C25 125.9(2) y
O21 C26 C21 113.0(2) y
C25 C26 C21 121.1(2) y
O21 C27 C28 106.8(2) y
O21 C27 H27A 110.4 ?
C28 C27 H27A 110.4 ?
O21 C27 H27B 110.4 ?
C28 C27 H27B 110.4 ?
H27A C27 H27B 108.6 ?
C29 C28 C213 119.7(2) y
C29 C28 C27 120.7(2) y
C213 C28 C27 119.7(2) y
C28 C29 C210 119.7(2) y
C28 C29 H29 120.2 ?
C210 C29 H29 120.2 ?
O22 C210 C211 124.3(3) y
O22 C210 C29 115.2(2) y
C211 C210 C29 120.5(2) y
C210 C211 C212 120.9(2) y
C210 C211 H211 119.6 ?
C212 C211 H211 119.6 ?
C211 C212 C213 118.5(2) y
C211 C212 C214 120.6(2) y
C213 C212 C214 120.8(2) y
C28 C213 C212 120.6(2) y
C28 C213 H213 119.7 ?
C212 C213 H213 119.7 ?
C215 C214 C212 127.3(2) y
C215 C214 H214 116.3 ?
C212 C214 H214 116.4 ?
C214 C215 C216 127.6(2) y
C214 C215 H215 116.2 ?
C216 C215 H215 116.2 ?
O24 C216 C215 110.63(19) y
O24 C216 H21A 109.5 ?
C215 C216 H21A 109.5 ?
O24 C216 H21B 109.5 ?
C215 C216 H21B 109.5 ?
H21A C216 H21B 108.1 ?
O23 C217 N21 124.3(2) y
O23 C217 C218 120.6(2) y
N21 C217 C218 115.1(2) y
O24 C218 C219 109.50(19) y
O24 C218 C217 110.36(19) y
C219 C218 C217 110.49(19) y
O24 C218 H218 108.8 ?
C219 C218 H218 108.8 ?
C217 C218 H218 108.8 ?
C220 C219 C218 113.00(18) y
C220 C219 H21C 109 ?
C218 C219 H21C 109 ?
C220 C219 H21D 109 ?
C218 C219 H21D 109 ?
H21C C219 H21D 107.8 ?
C219 C220 C221 113.57(18) y
C219 C220 H22C 108.9 ?
C221 C220 H22C 108.9 ?
C219 C220 H22D 108.9 ?
C221 C220 H22D 108.9 ?
H22C C220 H22D 107.7 ?
C222 C221 C220 113.14(18) y
C222 C221 H22A 109 ?
C220 C221 H22A 109 ?
C222 C221 H22B 109 ?
C220 C221 H22B 109 ?
H22A C221 H22B 107.8 ?
C221 C222 C223 113.15(18) y
C221 C222 H22E 108.9 ?
C223 C222 H22E 108.9 ?
C221 C222 H22F 108.9 ?
C223 C222 H22F 108.9 ?
H22E C222 H22F 107.8 ?
C224 C223 C222 113.68(19) y
C224 C223 H22G 108.8 ?
C222 C223 H22G 108.8 ?
C224 C223 H22H 108.8 ?
C222 C223 H22H 108.8 ?
H22G C223 H22H 107.7 ?
O25 C224 O26 122.1(2) y
O25 C224 C223 126.3(2) y
O26 C224 C223 111.6(2) y
O26 C225 H22I 109.5 ?
O26 C225 H22J 109.5 ?
H22I C225 H22J 109.5 ?
O26 C225 H22K 109.5 ?
H22I C225 H22K 109.5 ?
H22J C225 H22K 109.5 ?
O22 C226 H22L 109.5 ?
O22 C226 H22M 109.5 ?
H22L C226 H22M 109.5 ?
O22 C226 H22N 109.5 ?
H22L C226 H22N 109.5 ?
H22M C226 H22N 109.5 ?

loop_
_geom_bond_atom_site_label_1
_geom_bond_atom_site_label_2
_geom_bond_distance
_geom_bond_publ_flag
O11 C16 1.354(3) y
O11 C17 1.417(3) y
O12 C110 1.389(3) y
O12 C127 1.440(4) y
O12 C126 1.477(12) y
O13 C117 1.221(3) y
O14 C118 1.436(3) y
O14 C116 1.458(3) y
O15 C124 1.202(3) y
O16 C124 1.332(3) y
O16 C125 1.440(3) y
N11 C117 1.351(3) y
N11 C11 1.413(3) y
N11 H11 0.88 ?
C11 C12 1.366(3) y
C11 C16 1.419(3) y
C12 C13 1.396(3) y
C12 H12 0.95 ?
C13 C14 1.378(4) y
C13 H13 0.95 ?
C14 C15 1.386(4) y
C14 H14 0.95 ?
C15 C16 1.382(3) y
C15 H15 0.95 ?
C17 C18 1.493(3) y
C17 H17a 0.99 ?
C17 H17b 0.99 ?
C18 C113 1.386(3) y
C18 C19 1.392(3) y
C19 C110 1.383(4) y
C19 H19 0.95 ?
C110 C111 1.364(4) y
C111 C112 1.413(3) y
C111 H111 0.95 ?
C112 C113 1.385(3) y
C112 C114 1.455(4) y
C113 H113 0.95 ?
C114 C115 1.338(3) y
C114 H114 0.95 ?
C115 C116 1.476(3) y
C115 H115 0.95 ?
C116 H11c 0.99 ?
C116 H11d 0.99 ?
C117 C118 1.522(3) y
C118 C119 1.513(3) y
C118 H118 1 ?
C119 C120 1.519(3) y
C119 H11a 0.99 ?
C119 H11b 0.99 ?
C120 C121 1.515(3) y
C120 H12g 0.99 ?
C120 H12h 0.99 ?
C121 C122 1.524(3) y
C121 H12c 0.99 ?
C121 H12d 0.99 ?
C122 C123 1.517(3) y
C122 H12a 0.99 ?
C122 H12b 0.99 ?
C123 C124 1.481(3) y
C123 H12e 0.99 ?
C123 H12f 0.99 ?
C125 H12i 0.98 ?
C125 H12j 0.98 ?
C125 H12k 0.98 ?
C126 H12l 0.98 ?
C126 H12m 0.98 ?
C126 H12n 0.98 ?
C127 H12o 0.98 ?
C127 H12p 0.98 ?
C127 H12q 0.98 ?
O21 C26 1.369(3) y
O21 C27 1.399(3) y
O22 C210 1.373(3) y
O22 C226 1.424(4) y
O23 C217 1.222(3) y
O24 C218 1.431(3) y
O24 C216 1.450(3) y
O25 C224 1.203(3) y
O26 C224 1.349(3) y
O26 C225 1.446(3) y
N21 C217 1.322(3) y
N21 C21 1.412(3) y
N21 H21 0.88 ?
C21 C22 1.371(3) y
C21 C26 1.400(3) y
C22 C23 1.398(4) y
C22 H22 0.95 ?
C23 C24 1.365(4) y
C23 H23 0.95 ?
C24 C25 1.373(4) y
C24 H24 0.95 ?
C25 C26 1.373(3) y
C25 H25 0.95 ?
C27 C28 1.507(4) y
C27 H27a 0.99 ?
C27 H27b 0.99 ?
C28 C29 1.385(3) y
C28 C213 1.394(3) y
C29 C210 1.393(4) y
C29 H29 0.95 ?
C210 C211 1.375(4) y
C211 C212 1.389(3) y
C211 H211 0.95 ?
C212 C213 1.402(3) y
C212 C214 1.463(3) y
C213 H213 0.95 ?
C214 C215 1.333(3) y
C214 H214 0.95 ?
C215 C216 1.480(3) y
C215 H215 0.95 ?
C216 H21a 0.99 ?
C216 H21b 0.99 ?
C217 C218 1.539(3) y
C218 C219 1.522(3) y
C218 H218 1 ?
C219 C220 1.512(3) y
C219 H21c 0.99 ?
C219 H21d 0.99 ?
C220 C221 1.519(3) y
C220 H22c 0.99 ?
C220 H22d 0.99 ?
C221 C222 1.516(3) y
C221 H22a 0.99 ?
C221 H22b 0.99 ?
C222 C223 1.528(3) y
C222 H22e 0.99 ?
C222 H22f 0.99 ?
C223 C224 1.481(3) y
C223 H22g 0.99 ?
C223 H22h 0.99 ?
C225 H22i 0.98 ?
C225 H22j 0.98 ?
C225 H22k 0.98 ?
C226 H22l 0.98 ?
C226 H22m 0.98 ?
C226 H22n 0.98 ?
O31a C31a 1.448(4) y
O31a H31a 0.84 ?
C31a H31c 0.98 ?
C31a H31d 0.98 ?
C31a H31e 0.98 ?
O31b C31b 1.470(5) y
O31b H31b 0.84 ?
C31b H31f 0.98 ?
C31b H31g 0.98 ?
C31b H31h 0.98 ?
O31c C31c 1.457(5) y
O31c H31i 0.84 ?
C31c H31j 0.98 ?
C31c H31k 0.98 ?
C31c H31l 0.98 ?

loop_
_geom_hbond_atom_site_label_D
_geom_hbond_atom_site_label_H
_geom_hbond_atom_site_label_A
_geom_hbond_distance_DH
_geom_hbond_distance_HA
_geom_hbond_distance_DA
_geom_hbond_angle_DHA
_geom_hbond_site_symmetry_A
N21 H21 O21 0.88 2.1 2.550(3) 110.8 .
N21 H21 O24 0.88 2.14 2.621(2) 113.8 .
O31C H31I O23 0.84 2.47 3.019(8) 124 1_565

loop_
_geom_torsion_atom_site_label_1
_geom_torsion_atom_site_label_2
_geom_torsion_atom_site_label_3
_geom_torsion_atom_site_label_4
_geom_torsion
_geom_torsion_publ_flag
C117 N11 C11 C12 -20.9(4) y
C117 N11 C11 C16 159.0(2) y
N11 C11 C12 C13 177.8(2) y
C16 C11 C12 C13 -2.1(3) y
C11 C12 C13 C14 -0.2(4) y
C12 C13 C14 C15 1.1(4) y
C13 C14 C15 C16 0.4(4) y
C17 O11 C16 C15 13.5(4) y
C17 O11 C16 C11 -165.9(2) y
C14 C15 C16 O11 178.0(2) y
C14 C15 C16 C11 -2.7(4) y
C12 C11 C16 O11 -177.0(2) y
N11 C11 C16 O11 3.1(3) y
C12 C11 C16 C15 3.6(3) y
N11 C11 C16 C15 -176.3(2) y
C16 O11 C17 C18 172.5(2) y
O11 C17 C18 C113 -31.2(3) y
O11 C17 C18 C19 149.0(2) y
C113 C18 C19 C110 -0.4(4) y
C17 C18 C19 C110 179.4(2) y
C18 C19 C110 C111 2.4(4) y
C18 C19 C110 O12 -178.9(2) y
C127 O12 C110 C111 2.8(4) y
C126 O12 C110 C111 -23.8(1) y
C127 O12 C110 C19 -175.9(3) y
C126 O12 C110 C19 157.6(1) y
C19 C110 C111 C112 -1.1(4) y
O12 C110 C111 C112 -179.7(2) y
C110 C111 C112 C113 -2.1(4) y
C110 C111 C112 C114 -179.9(2) y
C111 C112 C113 C18 4.2(4) y
C114 C112 C113 C18 -178.1(2) y
C19 C18 C113 C112 -2.9(4) y
C17 C18 C113 C112 177.3(2) y
C113 C112 C114 C115 38.1(4) y
C111 C112 C114 C115 -144.2(3) y
C112 C114 C115 C116 5.8(4) y
C118 O14 C116 C115 -147.61(19) y
C114 C115 C116 O14 -98.3(3) y
C11 N11 C117 O13 5.9(4) y
C11 N11 C117 C118 -175.2(2) y
C116 O14 C118 C119 107.6(2) y
C116 O14 C118 C117 -128.69(19) y
O13 C117 C118 O14 -143.7(2) y
N11 C117 C118 O14 37.4(2) y
O13 C117 C118 C119 -21.3(3) y
N11 C117 C118 C119 159.79(19) y
O14 C118 C119 C120 -63.0(2) y
C117 C118 C119 C120 175.03(19) y
C118 C119 C120 C121 179.8(2) y
C119 C120 C121 C122 179.8(2) y
C120 C121 C122 C123 -178.6(2) y
C121 C122 C123 C124 -178.00(19) y
C125 O16 C124 O15 -1.0(4) y
C125 O16 C124 C123 179.6(2) y
C122 C123 C124 O15 -0.2(4) y
C122 C123 C124 O16 179.2(2) y
C217 N21 C21 C22 5.1(4) y
C217 N21 C21 C26 -177.7(2) y
C26 C21 C22 C23 0.5(3) y
N21 C21 C22 C23 177.6(2) y
C21 C22 C23 C24 -0.9(4) y
C22 C23 C24 C25 0.4(4) y
C23 C24 C25 C26 0.5(4) y
C27 O21 C26 C25 7.4(4) y
C27 O21 C26 C21 -171.9(2) y
C24 C25 C26 O21 179.8(2) y
C24 C25 C26 C21 -0.9(4) y
C22 C21 C26 O21 179.8(2) y
N21 C21 C26 O21 2.4(3) y
C22 C21 C26 C25 0.4(3) y
N21 C21 C26 C25 -176.9(2) y
C26 O21 C27 C28 176.2(2) y
O21 C27 C28 C29 153.9(2) y
O21 C27 C28 C213 -26.5(3) y
C213 C28 C29 C210 -0.4(4) y
C27 C28 C29 C210 179.2(2) y
C226 O22 C210 C211 -5.7(4) y
C226 O22 C210 C29 174.1(3) y
C28 C29 C210 O22 -177.6(2) y
C28 C29 C210 C211 2.2(4) y
O22 C210 C211 C212 179.4(2) y
C29 C210 C211 C212 -0.4(4) y
C210 C211 C212 C213 -3.1(4) y
C210 C211 C212 C214 179.3(2) y
C29 C28 C213 C212 -3.2(4) y
C27 C28 C213 C212 177.2(2) y
C211 C212 C213 C28 4.9(4) y
C214 C212 C213 C28 -177.5(2) y
C211 C212 C214 C215 -143.6(3) y
C213 C212 C214 C215 38.8(4) y
C212 C214 C215 C216 5.4(4) y
C218 O24 C216 C215 -146.8(2) y
C214 C215 C216 O24 -100.1(3) y
C21 N21 C217 O23 6.7(4) y
C21 N21 C217 C218 -175.6(2) y
C216 O24 C218 C219 116.9(2) y
C216 O24 C218 C217 -121.3(2) y
O23 C217 C218 O24 -168.1(2) y
N21 C217 C218 O24 14.1(3) y
O23 C217 C218 C219 -46.8(3) y
N21 C217 C218 C219 135.4(2) y
O24 C218 C219 C220 -65.0(2) y
C217 C218 C219 C220 173.19(19) y
C218 C219 C220 C221 176.6(2) y
C219 C220 C221 C222 -178.1(2) y
C220 C221 C222 C223 -178.4(2) y
C221 C222 C223 C224 174.9(2) y
C225 O26 C224 O25 -1.9(3) y
C225 O26 C224 C223 178.9(2) y
C222 C223 C224 O25 10.4(3) y
C222 C223 C224 O26 -170.43(19) y
